data_4089654
loop_
_publ_author_name
'Chaplin, Adrian B.'

_publ_section_title
;
 Rhodium(I) Complexes of the Conformationally Rigid IBioxMe4 Ligand:
 Isolation of a Stable Low-Coordinate T-Shaped Complex
;
_journal_issue 3
_journal_name_full Organometallics
_journal_page_first 624
_journal_paper_doi 10.1021/om401223w
_journal_volume 33
_journal_year 2014
_chemical_formula_moiety 'C34 H47 N6 O7 Rh, C32 H12 B F24'
_chemical_formula_sum 'C66 H59 B F24 N6 O7 Rh'
_chemical_formula_weight 1617.91
_chemical_melting_point ?
_space_group_crystal_system triclinic
_space_group_IT_number 2
_space_group_name_Hall '-P 1'
_space_group_name_H-M_alt 'P -1'
_atom_sites_solution_hydrogens geom
_atom_sites_solution_primary heavy
_atom_sites_solution_secondary difmap
_audit_creation_date 2013-10-28
_audit_creation_method
;
Olex2 1.2
(compiled 2013.09.17 svn.r2790 for OlexSys, GUI svn.r4601)
;
_cell_angle_alpha 105.287(3)
_cell_angle_beta 101.319(3)
_cell_angle_gamma 93.354(2)
_cell_formula_units_Z 2
_cell_length_a 13.1514(4)
_cell_length_b 13.4750(4)
_cell_length_c 21.9169(7)
_cell_measurement_reflns_used 8107
_cell_measurement_temperature 150(2)
_cell_measurement_theta_max 28.6920
_cell_measurement_theta_min 3.0242
_cell_volume 3648.7(2)
_computing_cell_refinement
;
CrysAlisPro, Agilent Technologies,
Version 1.171.36.21 (release 14-08-2012 CrysAlis171 .NET)
(compiled Sep 14 2012,17:21:16)
;
_computing_data_collection
;
CrysAlisPro, Agilent Technologies,
Version 1.171.36.21 (release 14-08-2012 CrysAlis171 .NET)
(compiled Sep 14 2012,17:21:16)
;
_computing_data_reduction
;
CrysAlisPro, Agilent Technologies,
Version 1.171.36.21 (release 14-08-2012 CrysAlis171 .NET)
(compiled Sep 14 2012,17:21:16)
;
_computing_molecular_graphics
;
Ortep-3 for Windows: L. J. Farrugia, J. Appl. Cryst (1997), 30, 565.
;
_computing_publication_material
;
O. V. Dolomanov, L. J. Bourhis, R. J. Gildea, J. A. K. Howard and H. Puschmann,
OLEX2: a complete structure solution, refinement and analysis program.
J. Appl. Cryst. (2009). 42, 339-341.
;
_computing_structure_refinement
;
SHELX, G.M. Sheldrick, Acta Cryst.
(2008). A64, 112-122
;
_computing_structure_solution
;
SHELX, G.M. Sheldrick, Acta Cryst.
(2008). A64, 112-122
;
_diffrn_ambient_temperature 150(2)
_diffrn_detector_area_resol_mean 10.2833
_diffrn_measured_fraction_theta_full 0.996
_diffrn_measured_fraction_theta_max 0.996
_diffrn_measurement_device_type 'Oxford Diffraction: Xcalibur, Ruby, Gemini'
_diffrn_measurement_method '\w scans'
_diffrn_orient_matrix_UB_11 -0.0263439000
_diffrn_orient_matrix_UB_12 -0.0339686000
_diffrn_orient_matrix_UB_13 -0.0303820000
_diffrn_orient_matrix_UB_21 0.0069012000
_diffrn_orient_matrix_UB_22 0.0397448000
_diffrn_orient_matrix_UB_23 -0.0150512000
_diffrn_orient_matrix_UB_31 0.0482224000
_diffrn_orient_matrix_UB_32 -0.0168900000
_diffrn_orient_matrix_UB_33 -0.0057607000
_diffrn_radiation_monochromator graphite
_diffrn_radiation_type 'Mo K\a'
_diffrn_radiation_wavelength 0.7107
_diffrn_reflns_av_R_equivalents 0.0451
_diffrn_reflns_av_unetI/netI 0.0765
_diffrn_reflns_Laue_measured_fraction_full 0.996
_diffrn_reflns_Laue_measured_fraction_max 0.996
_diffrn_reflns_limit_h_max 13
_diffrn_reflns_limit_h_min -15
_diffrn_reflns_limit_k_max 15
_diffrn_reflns_limit_k_min -16
_diffrn_reflns_limit_l_max 26
_diffrn_reflns_limit_l_min -26
_diffrn_reflns_number 23624
_diffrn_reflns_point_group_measured_fraction_full 0.996
_diffrn_reflns_point_group_measured_fraction_max 0.996
_diffrn_reflns_theta_full 25.027
_diffrn_reflns_theta_max 25.027
_diffrn_reflns_theta_min 3.030
_diffrn_source 'Enhance (Mo) X-ray Source'
_exptl_absorpt_coefficient_mu 0.349
_exptl_absorpt_correction_T_max 1.00000
_exptl_absorpt_correction_T_min 0.84753
_exptl_absorpt_correction_type multi-scan
_exptl_absorpt_process_details
;
CrysAlisPro, Agilent Technologies,
Version 1.171.36.21 (release 14-08-2012 CrysAlis171 .NET)
(compiled Sep 14 2012,17:21:16)
Empirical absorption correction using spherical harmonics,
 implemented in SCALE3 ABSPACK scaling algorithm.
;
_exptl_crystal_colour 'pale yellow'
_exptl_crystal_density_diffrn 1.473
_exptl_crystal_density_meas ?
_exptl_crystal_description block
_exptl_crystal_F_000 1638
_exptl_crystal_recrystallization_method 'Crystals grown from C6H4F2-Heptane at 293 K'
_exptl_crystal_size_max 0.25
_exptl_crystal_size_mid 0.22
_exptl_crystal_size_min 0.06
_refine_diff_density_max 0.817
_refine_diff_density_min -0.567
_refine_diff_density_rms 0.083
_refine_ls_extinction_method none
_refine_ls_goodness_of_fit_ref 1.058
_refine_ls_hydrogen_treatment constr
_refine_ls_matrix_type full
_refine_ls_number_parameters 1190
_refine_ls_number_reflns 12825
_refine_ls_number_restraints 1320
_refine_ls_restrained_S_all 1.099
_refine_ls_R_factor_all 0.0854
_refine_ls_R_factor_gt 0.0639
_refine_ls_shift/su_max 0.002
_refine_ls_shift/su_mean 0.000
_refine_ls_structure_factor_coef Fsqd
_refine_ls_weighting_details 'w=1/[\s^2^(Fo^2^)+(0.0742P)^2^+1.2796P] where P=(Fo^2^+2Fc^2^)/3'
_refine_ls_weighting_scheme calc
_refine_ls_wR_factor_gt 0.1430
_refine_ls_wR_factor_ref 0.1537
_reflns_Friedel_coverage 0.000
_reflns_number_gt 10161
_reflns_number_total 12825
_reflns_threshold_expression 'I > 2\s(I)'
_cod_data_source_file om401223w_si_002.cif
_cod_data_source_block 0026abc13
_cod_depositor_comments
;
The following automatic conversions were performed:

data item '_chemical_melting_point' value 'not measured' was changed
to '?' -- the value is undefined or not given.

data item '_exptl_crystal_density_meas' value 'not measured' was
changed to '?' -- the value is perceived as not measured.

Automatic conversion script
Id: cif_fix_values 6909 2019-04-08 15:41:33Z antanas 
;
_cod_database_code 4089654
_shelxl_version_number 2013-4
_shelx_space_group_comment
;
The symmetry employed for this shelxl refinement is uniquely defined
by the following loop, which should always be used as a source of
symmetry information in preference to the above space-group names.
They are only intended as comments.
;
_olex2_refinement_description
;
1. Fixed Uiso
 At 1.2 times of:
  All C(H) groups, All C(H,H) groups
 At 1.5 times of:
  All C(H,H,H) groups
2. Restrained distances
 C215-F7 \\sim C215-F8 \\sim C215-F9 \\sim C315-F107 \\sim C315-F108 \\sim
C315-F109
 with sigma of 0.01
 F7-F8 \\sim F8-F9 \\sim F9-F7 \\sim F107-F108 \\sim F108-F109 \\sim F109-F107
 with sigma of 0.01
 C211-F7 \\sim C211-F8 \\sim C211-F9 \\sim C211-F107 \\sim C211-F108 \\sim
C211-F109
 with sigma of 0.01
 C211-C215 \\sim C211-C315
 with sigma of 0.01
 C216-F10 \\sim C216-F11 \\sim C216-F12 \\sim C316-F110 \\sim C316-F111 \\sim
C316-F112
 with sigma of 0.01
 F10-F11 \\sim F11-F12 \\sim F12-F10 \\sim F110-F111 \\sim F111-F112 \\sim
F112-F110
 with sigma of 0.01
 C213-F10 \\sim C213-F11 \\sim C213-F12 \\sim C213-F110 \\sim C213-F111 \\sim
C213-F112
 with sigma of 0.01
 C213-C216 \\sim C213-C316
 with sigma of 0.01
 C224-F16 \\sim C224-F17 \\sim C224-F18 \\sim C324-F116 \\sim C324-F117 \\sim
C324-F118
 with sigma of 0.01
 F16-F17 \\sim F17-F18 \\sim F18-F16 \\sim F116-F117 \\sim F117-F118 \\sim
F118-F116
 with sigma of 0.01
 C221-F16 \\sim C221-F17 \\sim C221-F18 \\sim C221-F116 \\sim C221-F117 \\sim
C221-F118
 with sigma of 0.01
 C221-C224 \\sim C221-C324
 with sigma of 0.01
 C231-F19 \\sim C231-F20 \\sim C231-F21 \\sim C331-F119 \\sim C331-F120 \\sim
C331-F121
 with sigma of 0.01
 F19-F20 \\sim F20-F21 \\sim F21-F19 \\sim F119-F120 \\sim F120-F121 \\sim
F121-F119
 with sigma of 0.01
 C227-F19 \\sim C227-F20 \\sim C227-F21 \\sim C227-F119 \\sim C227-F120 \\sim
C227-F121
 with sigma of 0.01
 C227-C231 \\sim C227-C331
 with sigma of 0.01
 C232-F22 \\sim C232-F23 \\sim C232-F24 \\sim C332-F122 \\sim C332-F123 \\sim
C332-F124
 with sigma of 0.01
 F22-F23 \\sim F23-F24 \\sim F24-F22 \\sim F122-F123 \\sim F123-F124 \\sim
F124-F122
 with sigma of 0.01
 C229-F22 \\sim C229-F23 \\sim C229-F24 \\sim C229-F122 \\sim C229-F123 \\sim
C229-F124
 with sigma of 0.01
 C229-C232 \\sim C229-C332
 with sigma of 0.01
 C42-C47 \\sim C42-C48 \\sim C42-C147 \\sim C42-C148
 with sigma of 0.01
 C47-C48 \\sim C147-C148
 with sigma of 0.01
 C43-C47 \\sim C43-C48 \\sim C43-C147 \\sim C43-C148
 with sigma of 0.01
 O3B-C2B \\sim O3A-C2A \\sim O3-C2
 with sigma of 0.007
 Rh1-C2B \\sim Rh1-C2A \\sim Rh1-C2
 with sigma of 0.007
 Rh1-O3A \\sim Rh1-O3 \\sim Rh1-O3B
 with sigma of 0.01
 C2-C2A \\sim C2-C2B
 with sigma of 0.01
 O3-O3A \\sim O3-O3B
 with sigma of 0.01
3. Restrained planarity
 Rh1, C2A, O3A, C2, O3, C2B, O3B
 with sigma of 0.01
4. Uiso/Uaniso restraints and constraints
F1 \\sim F2 \\sim F3 \\sim F4 \\sim F5 \\sim F6 \\sim F7 \\sim F8 \\sim F9
\\sim F10 \\sim F11 \\sim F12 \\sim F13 \\sim F14 \\sim F15 \\sim F16 \\sim F17
\\sim F18 \\sim F19 \\sim F20 \\sim F21 \\sim F22 \\sim F23 \\sim F24 \\sim
F101 \\sim F102 \\sim F103 \\sim F104 \\sim F105 \\sim F106 \\sim F107 \\sim
F108 \\sim F109 \\sim F110 \\sim F111 \\sim F112 \\sim F116 \\sim F117 \\sim
F118 \\sim F119 \\sim F120 \\sim F121 \\sim F122 \\sim F123 \\sim F124 \\sim
C324 \\sim C224 \\sim C315 \\sim C215 \\sim C316 \\sim C216 \\sim C332 \\sim
C232 \\sim C331 \\sim C231 \\sim C47 \\sim C48 \\sim C147 \\sim C148 \\sim C2A
\\sim C2 \\sim C2B \\sim O3A \\sim O3 \\sim O3B: within 1.7A with sigma of 0.01
and sigma for terminal atoms of 0.02
Uanis(F1) \\sim Ueq, Uanis(F2) \\sim Ueq, Uanis(F3) \\sim Ueq, Uanis(F4) \\sim
Ueq, Uanis(F5) \\sim Ueq, Uanis(F6) \\sim Ueq, Uanis(F7) \\sim Ueq, Uanis(F8)
\\sim Ueq, Uanis(F9) \\sim Ueq, Uanis(F10) \\sim Ueq, Uanis(F11) \\sim Ueq,
Uanis(F12) \\sim Ueq, Uanis(F13) \\sim Ueq, Uanis(F14) \\sim Ueq, Uanis(F15)
\\sim Ueq, Uanis(F16) \\sim Ueq, Uanis(F17) \\sim Ueq, Uanis(F18) \\sim Ueq,
Uanis(F19) \\sim Ueq, Uanis(F20) \\sim Ueq, Uanis(F21) \\sim Ueq, Uanis(F22)
\\sim Ueq, Uanis(F23) \\sim Ueq, Uanis(F24) \\sim Ueq, Uanis(F101) \\sim Ueq,
Uanis(F102) \\sim Ueq, Uanis(F103) \\sim Ueq, Uanis(F104) \\sim Ueq,
Uanis(F105) \\sim Ueq, Uanis(F106) \\sim Ueq, Uanis(F107) \\sim Ueq,
Uanis(F108) \\sim Ueq, Uanis(F109) \\sim Ueq, Uanis(F110) \\sim Ueq,
Uanis(F111) \\sim Ueq, Uanis(F112) \\sim Ueq, Uanis(F116) \\sim Ueq,
Uanis(F117) \\sim Ueq, Uanis(F118) \\sim Ueq, Uanis(F119) \\sim Ueq,
Uanis(F120) \\sim Ueq, Uanis(F121) \\sim Ueq, Uanis(F122) \\sim Ueq,
Uanis(F123) \\sim Ueq, Uanis(F124) \\sim Ueq: with sigma of 0.01 and sigma for
terminal atoms of 0.02
Uanis(C324) \\sim Ueq, Uanis(C224) \\sim Ueq, Uanis(C315) \\sim Ueq,
Uanis(C215) \\sim Ueq, Uanis(C316) \\sim Ueq, Uanis(C216) \\sim Ueq,
Uanis(C332) \\sim Ueq, Uanis(C232) \\sim Ueq, Uanis(C331) \\sim Ueq,
Uanis(C231) \\sim Ueq, Uanis(C47) \\sim Ueq, Uanis(C48) \\sim Ueq, Uanis(C147)
\\sim Ueq, Uanis(C148) \\sim Ueq, Uanis(C2A) \\sim Ueq, Uanis(C2) \\sim Ueq,
Uanis(C2B) \\sim Ueq, Uanis(O3A) \\sim Ueq, Uanis(O3) \\sim Ueq, Uanis(O3B)
\\sim Ueq: with sigma of 0.007 and sigma for terminal atoms of 0.002
Uanis(C324) = Uanis(C224)
Uanis(C315) = Uanis(C215)
Uanis(C316) = Uanis(C216)
Uanis(C332) = Uanis(C232)
Uanis(C331) = Uanis(C231)
Uanis(C47) = Uanis(C147)
Uanis(C48) = Uanis(C148)
Uanis(C2A) = Uanis(C2) = Uanis(C2B)
Uanis(O3A) = Uanis(O3) = Uanis(O3B)
5. Others
 Sof(F116)=Sof(F117)=Sof(F118)=Sof(C324)=1-FVAR(1)
 Sof(F16)=Sof(F17)=Sof(F18)=Sof(C224)=FVAR(1)
 Sof(F107)=Sof(F108)=Sof(F109)=Sof(C315)=1-FVAR(2)
 Sof(F7)=Sof(F8)=Sof(F9)=Sof(C215)=FVAR(2)
 Sof(F110)=Sof(F111)=Sof(F112)=Sof(C316)=1-FVAR(3)
 Sof(F10)=Sof(F11)=Sof(F12)=Sof(C216)=FVAR(3)
 Sof(F101)=Sof(F102)=Sof(F103)=1-FVAR(4)
 Sof(F1)=Sof(F2)=Sof(F3)=FVAR(4)
 Sof(F104)=Sof(F105)=Sof(F106)=1-FVAR(5)
 Sof(F4)=Sof(F5)=Sof(F6)=FVAR(5)
 Sof(F119)=Sof(F120)=Sof(F121)=Sof(C331)=1-FVAR(6)
 Sof(F19)=Sof(F20)=Sof(F21)=Sof(C231)=FVAR(6)
 Sof(F122)=Sof(F123)=Sof(F124)=Sof(C332)=1-FVAR(7)
 Sof(F22)=Sof(F23)=Sof(F24)=Sof(C232)=FVAR(7)
 Sof(C147)=Sof(H14A)=Sof(H14B)=Sof(H14C)=Sof(C148)=Sof(H14D)=Sof(H14E)=
 Sof(H14F)=1-FVAR(8)
 Sof(C47)=Sof(H47A)=Sof(H47B)=Sof(H47C)=Sof(C48)=Sof(H48A)=Sof(H48B)=Sof(H48C)=
 FVAR(8)
 Fixed Sof: O3(0.5) O3A(0.25) O3B(0.25) C2(0.5) C2A(0.25) C2B(0.25)
6.a Secondary CH2 refined with riding coordinates:
 C10(H10A,H10B), C13(H13A,H13B), C28(H28A,H28B), C40(H40A,H40B), C43(H43A,H43B)
6.b Aromatic/amide H refined with riding coordinates:
 C25(H25), C202(H202), C204(H204), C206(H206), C210(H210), C212(H212),
 C214(H214), C218(H218), C220(H220), C222(H222), C226(H226), C228(H228),
 C230(H230)
6.c Idealised Me refined as rotating group:
 C15(H15A,H15B,H15C), C16(H16A,H16B,H16C), C17(H17A,H17B,H17C), C18(H18A,H18B,
 H18C), C30(H30A,H30B,H30C), C31(H31A,H31B,H31C), C32(H32A,H32B,H32C), C33(H33A,
 H33B,H33C), C45(H45A,H45B,H45C), C46(H46A,H46B,H46C), C47(H47A,H47B,H47C),
 C48(H48A,H48B,H48C), C147(H14A,H14B,H14C), C148(H14D,H14E,H14F)
;

loop_
_space_group_symop_operation_xyz
'x, y, z'
'-x, -y, -z'

loop_
_atom_site_label
_atom_site_type_symbol
_atom_site_fract_x
_atom_site_fract_y
_atom_site_fract_z
_atom_site_U_iso_or_equiv
_atom_site_adp_type
_atom_site_occupancy
_atom_site_site_symmetry_order
_atom_site_calc_flag
_atom_site_refinement_flags_posn
_atom_site_refinement_flags_adp
_atom_site_refinement_flags_occupancy
_atom_site_disorder_assembly
_atom_site_disorder_group
Rh1 Rh 0.43761(2) 0.67800(2) 0.75247(2) 0.02541(12) Uani 1 1 d D . . . .
O3 O 0.2992(5) 0.5351(4) 0.7916(3) 0.0350(14) Uani 0.5 1 d D U P A 1
O3A O 0.2629(7) 0.5599(8) 0.7809(5) 0.0350(14) Uani 0.25 1 d D U P B 2
O3B O 0.3443(9) 0.5172(7) 0.8017(5) 0.0350(14) Uani 0.25 1 d D U P C 3
O11 O 0.3700(3) 0.3314(3) 0.54978(15) 0.0537(9) Uani 1 1 d . . . . .
O14 O 0.6304(3) 0.3794(3) 0.61819(19) 0.0561(10) Uani 1 1 d . . . . .
O26 O 0.4059(3) 0.9168(2) 0.98838(14) 0.0500(9) Uani 1 1 d . . . . .
O29 O 0.2915(3) 1.0259(3) 0.87264(16) 0.0524(9) Uani 1 1 d . . . . .
O41 O 0.7546(2) 0.9709(3) 0.76023(16) 0.0467(8) Uani 1 1 d . . . . .
O44 O 0.6254(3) 0.8762(3) 0.60416(16) 0.0511(9) Uani 1 1 d . . . . .
N5 N 0.3915(2) 0.4785(3) 0.63440(15) 0.0297(8) Uani 1 1 d . . . . .
N8 N 0.5530(3) 0.5066(3) 0.67717(17) 0.0338(8) Uani 1 1 d . . . . .
N20 N 0.4238(3) 0.8114(3) 0.89096(15) 0.0307(8) Uani 1 1 d . . . . .
N23 N 0.3509(3) 0.8786(3) 0.81959(16) 0.0329(8) Uani 1 1 d . . . . .
N35 N 0.6221(2) 0.8515(3) 0.75973(16) 0.0314(8) Uani 1 1 d . . . . .
N38 N 0.5402(3) 0.7938(3) 0.66196(16) 0.0316(8) Uani 1 1 d . . . . .
C2 C 0.3534(5) 0.5901(7) 0.7769(5) 0.0288(18) Uani 0.5 1 d D U P A 1
C2A C 0.3341(9) 0.6023(8) 0.7713(4) 0.0288(18) Uani 0.25 1 d D U P B 2
C2B C 0.3758(11) 0.5808(14) 0.7820(11) 0.0288(18) Uani 0.25 1 d D U P C 3
C4 C 0.4626(3) 0.5479(3) 0.68429(19) 0.0284(9) Uani 1 1 d . . . . .
C6 C 0.4384(4) 0.4005(3) 0.5989(2) 0.0382(11) Uani 1 1 d . . . . .
C7 C 0.5396(4) 0.4193(3) 0.6254(2) 0.0380(11) Uani 1 1 d . . . . .
C9 C 0.2759(3) 0.4474(4) 0.6128(2) 0.0406(11) Uani 1 1 d . . . . .
C10 C 0.2758(4) 0.3825(4) 0.5443(2) 0.0548(14) Uani 1 1 d . . . . .
H10A H 0.2131 0.3308 0.5270 0.066 Uiso 1 1 calc R U . . .
H10B H 0.2764 0.4271 0.5150 0.066 Uiso 1 1 calc R U . . .
C12 C 0.6645(3) 0.5275(4) 0.7126(2) 0.0425(12) Uani 1 1 d . . . . .
C13 C 0.6983(4) 0.4216(4) 0.6827(3) 0.0529(14) Uani 1 1 d . . . . .
H13A H 0.7722 0.4295 0.6794 0.063 Uiso 1 1 calc R U . . .
H13B H 0.6910 0.3746 0.7099 0.063 Uiso 1 1 calc R U . . .
C15 C 0.2421(4) 0.3776(4) 0.6510(3) 0.0531(13) Uani 1 1 d . . . . .
H15A H 0.1714 0.3434 0.6298 0.080 Uiso 1 1 calc R U . . .
H15B H 0.2428 0.4191 0.6951 0.080 Uiso 1 1 calc R U . . .
H15C H 0.2903 0.3252 0.6526 0.080 Uiso 1 1 calc R U . . .
C16 C 0.2126(4) 0.5385(4) 0.6141(2) 0.0498(13) Uani 1 1 d . . . . .
H16A H 0.2358 0.5792 0.5873 0.075 Uiso 1 1 calc R U . . .
H16B H 0.2228 0.5822 0.6588 0.075 Uiso 1 1 calc R U . . .
H16C H 0.1385 0.5127 0.5970 0.075 Uiso 1 1 calc R U . . .
C17 C 0.6720(4) 0.5469(4) 0.7840(3) 0.0555(14) Uani 1 1 d . . . . .
H17A H 0.6342 0.4882 0.7919 0.083 Uiso 1 1 calc R U . . .
H17B H 0.6412 0.6103 0.8005 0.083 Uiso 1 1 calc R U . . .
H17C H 0.7455 0.5548 0.8063 0.083 Uiso 1 1 calc R U . . .
C18 C 0.7212(3) 0.6131(4) 0.6944(3) 0.0515(13) Uani 1 1 d . . . . .
H18A H 0.6882 0.6767 0.7060 0.077 Uiso 1 1 calc R U . . .
H18B H 0.7177 0.5924 0.6476 0.077 Uiso 1 1 calc R U . . .
H18C H 0.7944 0.6255 0.7179 0.077 Uiso 1 1 calc R U . . .
C19 C 0.4021(3) 0.7956(3) 0.82493(19) 0.0279(9) Uani 1 1 d . . . . .
C21 C 0.3885(4) 0.9011(4) 0.9233(2) 0.0385(11) Uani 1 1 d . . . . .
C22 C 0.3427(4) 0.9430(3) 0.8786(2) 0.0393(11) Uani 1 1 d . . . . .
C24 C 0.4447(4) 0.7483(4) 0.93862(19) 0.0387(11) Uani 1 1 d . . . . .
C25 C 0.4759(4) 0.8409(4) 1.0004(2) 0.0470(13) Uani 1 1 d . . . . .
H25 H 0.5290 0.8469 1.0379 0.056 Uiso 1 1 calc R U . . .
C27 C 0.2981(3) 0.9193(4) 0.7667(2) 0.0394(11) Uani 1 1 d . . . . .
C28 C 0.2314(4) 0.9914(4) 0.8056(2) 0.0523(14) Uani 1 1 d . . . . .
H28A H 0.2187 1.0514 0.7882 0.063 Uiso 1 1 calc R U . . .
H28B H 0.1633 0.9534 0.8030 0.063 Uiso 1 1 calc R U . . .
C30 C 0.3420(4) 0.6901(4) 0.9386(2) 0.0480(12) Uani 1 1 d . . . . .
H30A H 0.3171 0.6373 0.8970 0.072 Uiso 1 1 calc R U . . .
H30B H 0.2900 0.7388 0.9452 0.072 Uiso 1 1 calc R U . . .
H30C H 0.3527 0.6567 0.9737 0.072 Uiso 1 1 calc R U . . .
C31 C 0.5294(4) 0.6782(4) 0.9303(2) 0.0470(12) Uani 1 1 d . . . . .
H31A H 0.5973 0.7202 0.9411 0.070 Uiso 1 1 calc R U . . .
H31B H 0.5159 0.6352 0.8852 0.070 Uiso 1 1 calc R U . . .
H31C H 0.5301 0.6335 0.9591 0.070 Uiso 1 1 calc R U . . .
C32 C 0.2308(4) 0.8338(4) 0.7124(2) 0.0480(13) Uani 1 1 d . . . . .
H32A H 0.1781 0.8010 0.7292 0.072 Uiso 1 1 calc R U . . .
H32B H 0.2744 0.7820 0.6945 0.072 Uiso 1 1 calc R U . . .
H32C H 0.1960 0.8627 0.6783 0.072 Uiso 1 1 calc R U . . .
C33 C 0.3746(4) 0.9814(4) 0.7443(2) 0.0491(13) Uani 1 1 d . . . . .
H33A H 0.4258 0.9374 0.7281 0.074 Uiso 1 1 calc R U . . .
H33B H 0.4106 1.0401 0.7806 0.074 Uiso 1 1 calc R U . . .
H33C H 0.3371 1.0073 0.7094 0.074 Uiso 1 1 calc R U . . .
C34 C 0.5377(3) 0.7820(3) 0.72250(19) 0.0272(9) Uani 1 1 d . . . . .
C36 C 0.6721(3) 0.9023(3) 0.7246(2) 0.0357(10) Uani 1 1 d . . . . .
C37 C 0.6201(3) 0.8642(4) 0.6627(2) 0.0373(11) Uani 1 1 d . . . . .
C39 C 0.6736(3) 0.8983(4) 0.8295(2) 0.0369(10) Uani 1 1 d . . . . .
C40 C 0.7777(4) 0.9421(4) 0.8201(2) 0.0489(12) Uani 1 1 d . . . . .
H40A H 0.8093 1.0033 0.8568 0.059 Uiso 1 1 calc R U . . .
H40B H 0.8271 0.8893 0.8173 0.059 Uiso 1 1 calc R U . . .
C42 C 0.4824(4) 0.7504(4) 0.5929(2) 0.0446(12) Uani 1 1 d D . . . .
C43 C 0.5276(5) 0.8272(4) 0.5624(2) 0.0558(14) Uani 1 1 d D . . . .
H43A H 0.5380 0.7906 0.5189 0.067 Uiso 1 1 calc R U . . .
H43B H 0.4792 0.8796 0.5575 0.067 Uiso 1 1 calc R U . . .
C45 C 0.6164(4) 0.9862(4) 0.8600(2) 0.0500(13) Uani 1 1 d . . . . .
H45A H 0.5472 0.9582 0.8622 0.075 Uiso 1 1 calc R U . . .
H45B H 0.6088 1.0349 0.8336 0.075 Uiso 1 1 calc R U . . .
H45C H 0.6563 1.0223 0.9038 0.075 Uiso 1 1 calc R U . . .
C46 C 0.6881(4) 0.8191(4) 0.8666(2) 0.0562(14) Uani 1 1 d . . . . .
H46A H 0.6201 0.7820 0.8635 0.084 Uiso 1 1 calc R U . . .
H46B H 0.7201 0.8538 0.9122 0.084 Uiso 1 1 calc R U . . .
H46C H 0.7336 0.7697 0.8483 0.084 Uiso 1 1 calc R U . . .
C47 C 0.3675(6) 0.7343(12) 0.5826(7) 0.061(2) Uani 0.51(2) 1 d D U P D 1
H47A H 0.3407 0.8015 0.5946 0.091 Uiso 0.51(2) 1 calc R U P D 1
H47B H 0.3482 0.6917 0.6095 0.091 Uiso 0.51(2) 1 calc R U P D 1
H47C H 0.3372 0.6990 0.5368 0.091 Uiso 0.51(2) 1 calc R U P D 1
C48 C 0.5257(13) 0.6448(6) 0.5686(6) 0.0455(18) Uani 0.51(2) 1 d D U P D 1
H48A H 0.5031 0.5959 0.5907 0.068 Uiso 0.51(2) 1 calc R U P D 1
H48B H 0.6022 0.6557 0.5780 0.068 Uiso 0.51(2) 1 calc R U P D 1
H48C H 0.4989 0.6166 0.5217 0.068 Uiso 0.51(2) 1 calc R U P D 1
C147 C 0.3654(6) 0.7704(13) 0.5913(7) 0.061(2) Uani 0.49(2) 1 d D U P D 2
H14A H 0.3629 0.8404 0.6185 0.091 Uiso 0.49(2) 1 calc R U P D 2
H14B H 0.3312 0.7196 0.6078 0.091 Uiso 0.49(2) 1 calc R U P D 2
H14C H 0.3291 0.7637 0.5466 0.091 Uiso 0.49(2) 1 calc R U P D 2
C148 C 0.4854(14) 0.6395(5) 0.5586(6) 0.0455(18) Uani 0.49(2) 1 d D U P D 2
H14D H 0.4513 0.5950 0.5794 0.068 Uiso 0.49(2) 1 calc R U P D 2
H14E H 0.5582 0.6257 0.5607 0.068 Uiso 0.49(2) 1 calc R U P D 2
H14F H 0.4487 0.6249 0.5131 0.068 Uiso 0.49(2) 1 calc R U P D 2
F1 F 0.891(2) -0.1876(13) 0.6865(10) 0.074(4) Uani 0.55(4) 1 d . U P E 1
F2 F 0.8297(17) -0.2157(18) 0.5863(11) 0.077(5) Uani 0.55(4) 1 d . U P E 1
F3 F 0.9814(14) -0.2546(14) 0.6211(11) 0.066(4) Uani 0.55(4) 1 d . U P E 1
F4 F 1.1441(11) -0.0398(10) 0.5032(5) 0.061(3) Uani 0.59(3) 1 d . U P F 1
F5 F 1.2561(9) 0.0274(18) 0.5893(7) 0.079(3) Uani 0.59(3) 1 d . U P F 1
F6 F 1.1628(18) 0.1254(15) 0.5430(10) 0.068(4) Uani 0.59(3) 1 d . U P F 1
F7 F 1.0395(4) 0.0015(3) 0.9058(2) 0.0898(17) Uani 0.842(9) 1 d D U P G 1
F8 F 1.1374(4) 0.1071(6) 0.9875(2) 0.094(2) Uani 0.842(9) 1 d D U P G 1
F9 F 0.9776(4) 0.1303(5) 0.9578(3) 0.100(2) Uani 0.842(9) 1 d D U P G 1
F10 F 1.3543(4) 0.3204(9) 0.8222(3) 0.083(2) Uani 0.720(15) 1 d D U P H 1
F11 F 1.3929(4) 0.2791(7) 0.9096(4) 0.082(2) Uani 0.720(15) 1 d D U P H 1
F12 F 1.3299(5) 0.4196(4) 0.9086(6) 0.105(3) Uani 0.720(15) 1 d D U P H 1
F13 F 0.49339(19) 0.0475(2) 0.64093(14) 0.0522(7) Uani 1 1 d . U . . .
F14 F 0.4963(2) 0.1970(2) 0.62610(18) 0.0754(10) Uani 1 1 d . U . . .
F15 F 0.5847(2) 0.0860(3) 0.57779(14) 0.0617(8) Uani 1 1 d . U . . .
F16 F 0.5882(3) 0.2615(4) 0.87238(19) 0.0892(16) Uani 0.854(5) 1 d D U P I 1
F17 F 0.7025(5) 0.3896(3) 0.8886(2) 0.0918(17) Uani 0.854(5) 1 d D U P I 1
F18 F 0.7433(3) 0.2548(3) 0.91417(16) 0.0751(13) Uani 0.854(5) 1 d D U P I 1
F19 F 0.9391(5) 0.5013(5) 0.5463(3) 0.067(2) Uani 0.587(9) 1 d D U P J 1
F20 F 0.9277(8) 0.3385(6) 0.5151(2) 0.096(3) Uani 0.587(9) 1 d D U P J 1
F21 F 0.8010(3) 0.4138(7) 0.5415(3) 0.071(2) Uani 0.587(9) 1 d D U P J 1
F22 F 1.0987(12) 0.6713(7) 0.7704(4) 0.094(3) Uani 0.583(19) 1 d D U P K 1
F23 F 1.0867(7) 0.5977(6) 0.8427(3) 0.059(2) Uani 0.583(19) 1 d D U P K 1
F24 F 0.9572(7) 0.6596(8) 0.8004(6) 0.090(3) Uani 0.583(19) 1 d D U P K 1
F101 F 0.961(2) -0.2612(17) 0.5949(15) 0.083(6) Uani 0.45(4) 1 d . U P E 2
F102 F 0.936(2) -0.1936(18) 0.6901(10) 0.073(5) Uani 0.45(4) 1 d . U P E 2
F103 F 0.8215(16) -0.202(2) 0.6095(13) 0.063(4) Uani 0.45(4) 1 d . U P E 2
F104 F 1.2585(12) 0.0820(19) 0.6036(10) 0.061(4) Uani 0.41(3) 1 d . U P F 2
F105 F 1.146(2) 0.105(2) 0.5287(12) 0.057(5) Uani 0.41(3) 1 d . U P F 2
F106 F 1.181(2) -0.0445(17) 0.5233(13) 0.088(5) Uani 0.41(3) 1 d . U P F 2
F107 F 1.1042(18) 0.1726(19) 1.0040(4) 0.076(5) Uani 0.158(9) 1 d D U P G 2
F108 F 0.9614(11) 0.102(2) 0.9391(10) 0.061(5) Uani 0.158(9) 1 d D U P G 2
F109 F 1.096(2) 0.0235(15) 0.9381(13) 0.095(5) Uani 0.158(9) 1 d D U P G 2
F110 F 1.3894(8) 0.3111(15) 0.9206(7) 0.071(5) Uani 0.280(15) 1 d D U P H 2
F111 F 1.3279(8) 0.4092(10) 0.8655(12) 0.077(4) Uani 0.280(15) 1 d D U P H 2
F112 F 1.3624(9) 0.2622(17) 0.8182(7) 0.081(5) Uani 0.280(15) 1 d D U P H 2
F116 F 0.7592(14) 0.3676(16) 0.9047(7) 0.080(5) Uani 0.146(5) 1 d D U P I 2
F117 F 0.658(2) 0.2374(16) 0.8993(8) 0.093(5) Uani 0.146(5) 1 d D U P I 2
F118 F 0.6010(14) 0.3547(16) 0.8596(8) 0.064(5) Uani 0.146(5) 1 d D U P I 2
F119 F 0.8325(7) 0.3308(9) 0.5221(3) 0.092(3) Uani 0.413(9) 1 d D U P J 2
F120 F 0.8909(10) 0.4870(8) 0.5405(4) 0.085(3) Uani 0.413(9) 1 d D U P J 2
F121 F 0.9876(6) 0.3688(8) 0.5238(3) 0.071(3) Uani 0.413(9) 1 d D U P J 2
F122 F 0.9550(9) 0.6245(10) 0.8231(6) 0.077(4) Uani 0.417(19) 1 d D U P K 2
F123 F 1.0372(16) 0.6867(5) 0.7664(5) 0.080(3) Uani 0.417(19) 1 d D U P K 2
F124 F 1.1150(9) 0.6095(9) 0.8303(6) 0.086(4) Uani 0.417(19) 1 d D U P K 2
C201 C 0.9796(3) 0.1085(3) 0.67544(19) 0.0291(9) Uani 1 1 d . . . . .
C202 C 0.9376(3) 0.0092(3) 0.6711(2) 0.0337(10) Uani 1 1 d . . . . .
H202 H 0.8872 0.0013 0.6957 0.040 Uiso 1 1 calc R U . . .
C203 C 0.9663(3) -0.0783(3) 0.6326(2) 0.0345(10) Uani 1 1 d . . . . .
C204 C 1.0392(3) -0.0709(4) 0.5953(2) 0.0376(11) Uani 1 1 d . . . . .
H204 H 1.0587 -0.1311 0.5685 0.045 Uiso 1 1 calc R U . . .
C205 C 1.0823(3) 0.0264(4) 0.5985(2) 0.0350(10) Uani 1 1 d . . . . .
C206 C 1.0536(3) 0.1139(4) 0.63793(19) 0.0333(10) Uani 1 1 d . . . . .
H206 H 1.0852 0.1801 0.6396 0.040 Uiso 1 1 calc R U . . .
C207 C 0.9204(4) -0.1829(4) 0.6313(3) 0.0461(12) Uani 1 1 d . . . . .
C208 C 1.1632(4) 0.0380(4) 0.5611(3) 0.0487(13) Uani 1 1 d . . . . .
C209 C 1.0389(3) 0.2160(3) 0.79495(19) 0.0305(10) Uani 1 1 d . . . . .
C210 C 1.0189(3) 0.1642(3) 0.8386(2) 0.0361(10) Uani 1 1 d . . . . .
H210 H 0.9520 0.1265 0.8305 0.043 Uiso 1 1 calc R U . . .
C211 C 1.0917(3) 0.1645(4) 0.8940(2) 0.0413(11) Uani 1 1 d D . . . .
C212 C 1.1906(4) 0.2169(4) 0.9068(2) 0.0445(12) Uani 1 1 d . . . . .
H212 H 1.2407 0.2183 0.9448 0.053 Uiso 1 1 calc R U . . .
C213 C 1.2151(3) 0.2666(3) 0.8635(2) 0.0381(11) Uani 1 1 d D . . . .
C214 C 1.1412(3) 0.2662(3) 0.8085(2) 0.0357(10) Uani 1 1 d . . . . .
H214 H 1.1603 0.3008 0.7791 0.043 Uiso 1 1 calc R U . . .
C215 C 1.0621(4) 0.1023(5) 0.9359(3) 0.0698(15) Uani 0.842(9) 1 d D U P G 1
C216 C 1.3228(5) 0.3220(5) 0.8762(3) 0.0610(14) Uani 0.720(15) 1 d D U P H 1
C217 C 0.8337(3) 0.2025(3) 0.73675(19) 0.0288(9) Uani 1 1 d . . . . .
C218 C 0.7495(3) 0.1605(3) 0.6836(2) 0.0319(10) Uani 1 1 d . . . . .
H218 H 0.7631 0.1305 0.6421 0.038 Uiso 1 1 calc R U . . .
C219 C 0.6470(3) 0.1621(3) 0.6906(2) 0.0358(10) Uani 1 1 d . . . . .
C220 C 0.6244(3) 0.2032(4) 0.7505(2) 0.0428(12) Uani 1 1 d . . . . .
H220 H 0.5542 0.2029 0.7552 0.051 Uiso 1 1 calc R U . . .
C221 C 0.7055(3) 0.2444(4) 0.8028(2) 0.0415(11) Uani 1 1 d D . . . .
C222 C 0.8076(3) 0.2460(3) 0.7956(2) 0.0346(10) Uani 1 1 d . . . . .
H222 H 0.8620 0.2782 0.8323 0.041 Uiso 1 1 calc R U . . .
C223 C 0.5573(4) 0.1229(4) 0.6332(3) 0.0465(12) Uani 1 1 d . . . . .
C224 C 0.6849(4) 0.2872(4) 0.8687(3) 0.0627(14) Uani 0.854(5) 1 d D U P I 1
C225 C 0.9685(3) 0.3177(3) 0.70698(19) 0.0296(9) Uani 1 1 d . . . . .
C226 C 0.9398(3) 0.3206(4) 0.6425(2) 0.0314(10) Uani 1 1 d . . . . .
H226 H 0.9183 0.2573 0.6093 0.038 Uiso 1 1 calc R U . . .
C227 C 0.9414(3) 0.4125(3) 0.6254(2) 0.0358(10) Uani 1 1 d D . . . .
C228 C 0.9733(3) 0.5060(4) 0.6715(2) 0.0377(11) Uani 1 1 d . . . . .
H228 H 0.9761 0.5688 0.6595 0.045 Uiso 1 1 calc R U . . .
C229 C 1.0016(3) 0.5067(3) 0.7362(2) 0.0355(10) Uani 1 1 d D . . . .
C230 C 0.9980(3) 0.4144(3) 0.7523(2) 0.0328(10) Uani 1 1 d . . . . .
H230 H 1.0168 0.4170 0.7969 0.039 Uiso 1 1 calc R U . . .
C231 C 0.9031(5) 0.4165(5) 0.5581(3) 0.0530(14) Uani 0.587(9) 1 d D U P J 1
C232 C 1.0359(6) 0.6071(5) 0.7864(3) 0.0537(13) Uani 0.583(19) 1 d D U P K 1
C315 C 1.0638(11) 0.1167(11) 0.9432(6) 0.0698(15) Uani 0.158(9) 1 d D U P G 2
C316 C 1.3237(7) 0.3123(9) 0.8673(6) 0.0610(14) Uani 0.280(15) 1 d D U P H 2
C324 C 0.6811(11) 0.3003(10) 0.8657(5) 0.0627(14) Uani 0.146(5) 1 d D U P I 2
C331 C 0.9129(6) 0.4006(7) 0.5546(4) 0.0530(14) Uani 0.413(9) 1 d D U P J 2
C332 C 1.0272(7) 0.6053(6) 0.7884(4) 0.0537(13) Uani 0.417(19) 1 d D U P K 2
B200 B 0.9547(4) 0.2109(4) 0.7278(2) 0.0289(11) Uani 1 1 d . . . . .

loop_
_atom_site_aniso_label
_atom_site_aniso_U_11
_atom_site_aniso_U_22
_atom_site_aniso_U_33
_atom_site_aniso_U_23
_atom_site_aniso_U_13
_atom_site_aniso_U_12
Rh1 0.02541(18) 0.02950(19) 0.02206(17) 0.00785(13) 0.00653(12) 0.00179(13)
O3 0.0360(18) 0.0349(17) 0.0352(16) 0.0120(10) 0.0082(12) 0.0031(11)
O3A 0.0360(18) 0.0349(17) 0.0352(16) 0.0120(10) 0.0082(12) 0.0031(11)
O3B 0.0360(18) 0.0349(17) 0.0352(16) 0.0120(10) 0.0082(12) 0.0031(11)
O11 0.062(2) 0.047(2) 0.0414(19) -0.0058(17) 0.0146(17) -0.0059(18)
O14 0.046(2) 0.042(2) 0.085(3) 0.0063(19) 0.039(2) 0.0081(17)
O26 0.079(2) 0.0422(19) 0.0277(17) 0.0030(15) 0.0177(16) 0.0059(18)
O29 0.066(2) 0.045(2) 0.048(2) 0.0086(17) 0.0173(17) 0.0223(18)
O41 0.0358(17) 0.049(2) 0.060(2) 0.0250(17) 0.0104(15) -0.0069(16)
O44 0.053(2) 0.068(2) 0.051(2) 0.0365(19) 0.0291(17) 0.0106(19)
N5 0.0286(18) 0.035(2) 0.0252(17) 0.0064(16) 0.0093(14) -0.0003(16)
N8 0.0281(19) 0.031(2) 0.043(2) 0.0082(18) 0.0138(16) 0.0015(16)
N20 0.041(2) 0.031(2) 0.0222(17) 0.0075(15) 0.0108(15) 0.0031(16)
N23 0.040(2) 0.034(2) 0.0268(18) 0.0088(16) 0.0098(15) 0.0072(17)
N35 0.0247(18) 0.036(2) 0.0340(19) 0.0113(17) 0.0058(15) 0.0007(16)
N38 0.0317(19) 0.037(2) 0.0290(19) 0.0122(16) 0.0102(15) 0.0042(17)
C2 0.033(3) 0.025(2) 0.029(2) 0.0070(18) 0.009(2) 0.006(2)
C2A 0.033(3) 0.025(2) 0.029(2) 0.0070(18) 0.009(2) 0.006(2)
C2B 0.033(3) 0.025(2) 0.029(2) 0.0070(18) 0.009(2) 0.006(2)
C4 0.024(2) 0.034(2) 0.033(2) 0.013(2) 0.0145(17) 0.0033(18)
C6 0.042(3) 0.037(3) 0.035(2) 0.005(2) 0.018(2) 0.002(2)
C7 0.043(3) 0.029(2) 0.050(3) 0.009(2) 0.029(2) 0.006(2)
C9 0.032(2) 0.051(3) 0.031(2) 0.001(2) 0.0065(19) -0.006(2)
C10 0.049(3) 0.059(3) 0.043(3) -0.002(3) 0.003(2) -0.008(3)
C12 0.026(2) 0.040(3) 0.063(3) 0.016(2) 0.012(2) 0.010(2)
C13 0.031(3) 0.041(3) 0.093(4) 0.021(3) 0.025(3) 0.010(2)
C15 0.050(3) 0.048(3) 0.054(3) 0.005(3) 0.014(2) -0.019(2)
C16 0.032(3) 0.070(4) 0.046(3) 0.016(3) 0.007(2) 0.002(2)
C17 0.035(3) 0.064(4) 0.066(4) 0.022(3) 0.000(2) 0.013(3)
C18 0.027(2) 0.041(3) 0.089(4) 0.018(3) 0.020(2) 0.001(2)
C19 0.025(2) 0.032(2) 0.028(2) 0.0083(18) 0.0107(17) 0.0000(18)
C21 0.049(3) 0.040(3) 0.027(2) 0.005(2) 0.015(2) 0.006(2)
C22 0.048(3) 0.033(3) 0.038(3) 0.005(2) 0.017(2) 0.007(2)
C24 0.059(3) 0.040(3) 0.020(2) 0.012(2) 0.012(2) 0.004(2)
C25 0.073(3) 0.041(3) 0.023(2) 0.008(2) 0.002(2) 0.008(3)
C27 0.037(2) 0.046(3) 0.040(3) 0.017(2) 0.009(2) 0.015(2)
C28 0.053(3) 0.056(3) 0.051(3) 0.017(3) 0.012(2) 0.026(3)
C30 0.071(3) 0.046(3) 0.033(3) 0.012(2) 0.024(2) 0.002(3)
C31 0.068(3) 0.045(3) 0.032(2) 0.023(2) 0.006(2) 0.011(3)
C32 0.044(3) 0.058(3) 0.043(3) 0.020(2) 0.001(2) 0.015(3)
C33 0.058(3) 0.049(3) 0.048(3) 0.027(3) 0.008(2) 0.009(3)
C34 0.026(2) 0.027(2) 0.027(2) 0.0064(18) 0.0046(17) 0.0086(18)
C36 0.031(2) 0.036(3) 0.047(3) 0.018(2) 0.016(2) 0.002(2)
C37 0.038(2) 0.043(3) 0.041(3) 0.021(2) 0.019(2) 0.009(2)
C39 0.030(2) 0.040(3) 0.036(2) 0.009(2) 0.0009(18) -0.007(2)
C40 0.036(3) 0.050(3) 0.056(3) 0.018(3) -0.001(2) -0.009(2)
C42 0.056(3) 0.054(3) 0.024(2) 0.010(2) 0.011(2) 0.004(2)
C43 0.093(4) 0.043(3) 0.034(3) 0.010(2) 0.020(3) 0.006(3)
C45 0.046(3) 0.049(3) 0.045(3) 0.000(2) 0.008(2) -0.005(2)
C46 0.049(3) 0.067(4) 0.047(3) 0.027(3) -0.011(2) -0.010(3)
C47 0.060(2) 0.063(3) 0.057(2) 0.0148(15) 0.0114(13) 0.0056(14)
C48 0.048(2) 0.046(2) 0.043(2) 0.0144(14) 0.0092(15) 0.0018(14)
C147 0.060(2) 0.063(3) 0.057(2) 0.0148(15) 0.0114(13) 0.0056(14)
C148 0.048(2) 0.046(2) 0.043(2) 0.0144(14) 0.0092(15) 0.0018(14)
F1 0.112(10) 0.044(4) 0.076(7) 0.016(4) 0.048(8) -0.001(7)
F2 0.069(7) 0.067(7) 0.073(9) 0.018(7) -0.018(6) -0.032(5)
F3 0.063(5) 0.036(6) 0.104(10) 0.022(7) 0.027(7) 0.011(4)
F4 0.066(6) 0.075(4) 0.039(4) 0.000(3) 0.025(4) 0.004(4)
F5 0.033(3) 0.155(10) 0.063(5) 0.045(7) 0.015(3) 0.030(6)
F6 0.087(9) 0.054(5) 0.068(9) 0.006(5) 0.049(7) -0.002(5)
F7 0.093(4) 0.095(3) 0.088(3) 0.064(3) -0.009(3) -0.019(3)
F8 0.078(3) 0.138(5) 0.068(3) 0.073(3) -0.030(2) -0.020(3)
F9 0.085(4) 0.166(5) 0.069(4) 0.061(4) 0.031(3) 0.015(3)
F10 0.043(3) 0.126(6) 0.082(4) 0.052(4) -0.003(2) -0.019(3)
F11 0.038(3) 0.111(5) 0.103(5) 0.061(4) -0.012(3) -0.001(3)
F12 0.075(4) 0.070(4) 0.141(7) 0.004(4) 0.002(4) -0.028(3)
F13 0.0343(14) 0.0408(16) 0.076(2) 0.0142(14) 0.0063(13) -0.0057(13)
F14 0.0437(17) 0.0490(18) 0.119(3) 0.0331(18) -0.0270(17) 0.0023(15)
F15 0.0472(17) 0.080(2) 0.0494(18) 0.0230(17) -0.0090(14) -0.0153(16)
F16 0.048(2) 0.162(5) 0.073(3) 0.037(3) 0.042(2) 0.021(3)
F17 0.149(5) 0.073(3) 0.068(3) 0.015(2) 0.060(3) 0.030(3)
F18 0.076(3) 0.122(3) 0.042(2) 0.033(2) 0.0296(19) 0.033(3)
F19 0.055(4) 0.100(4) 0.051(3) 0.056(3) -0.015(3) -0.031(3)
F20 0.141(7) 0.110(5) 0.036(3) 0.020(3) 0.008(4) 0.054(5)
F21 0.035(3) 0.130(6) 0.048(3) 0.041(3) -0.010(2) 0.001(3)
F22 0.110(7) 0.070(4) 0.090(5) 0.017(4) 0.017(5) -0.038(4)
F23 0.072(5) 0.049(4) 0.044(3) 0.007(3) -0.001(3) -0.016(3)
F24 0.077(4) 0.063(5) 0.096(5) -0.017(4) -0.015(4) 0.034(4)
F101 0.086(10) 0.047(6) 0.110(12) -0.015(8) 0.058(9) 0.002(6)
F102 0.093(11) 0.060(6) 0.064(6) 0.033(5) 0.001(8) -0.018(8)
F103 0.039(5) 0.060(7) 0.083(11) 0.017(8) 0.004(7) -0.005(4)
F104 0.026(4) 0.105(10) 0.063(7) 0.034(8) 0.017(4) 0.011(6)
F105 0.058(7) 0.088(13) 0.034(7) 0.032(9) 0.012(5) 0.009(9)
F106 0.085(10) 0.089(7) 0.096(10) 0.003(8) 0.064(7) 0.012(7)
F107 0.087(9) 0.098(10) 0.055(8) 0.056(8) 0.000(7) -0.012(8)
F108 0.039(8) 0.113(10) 0.034(8) 0.047(8) -0.006(7) -0.030(8)
F109 0.095(9) 0.111(9) 0.086(9) 0.050(8) 0.008(8) -0.004(8)
F110 0.039(7) 0.099(9) 0.056(7) 0.019(7) -0.025(6) -0.009(6)
F111 0.045(6) 0.066(7) 0.114(9) 0.038(6) -0.008(6) -0.009(5)
F112 0.046(6) 0.106(9) 0.085(7) 0.013(7) 0.025(6) -0.009(7)
F116 0.073(9) 0.102(9) 0.061(8) -0.002(8) 0.034(7) 0.016(8)
F117 0.096(9) 0.110(9) 0.082(9) 0.029(8) 0.037(8) 0.017(9)
F118 0.063(8) 0.082(8) 0.061(8) 0.019(7) 0.037(7) 0.042(7)
F119 0.073(6) 0.142(7) 0.054(5) 0.061(5) -0.033(4) -0.045(6)
F120 0.098(7) 0.096(6) 0.064(5) 0.036(5) -0.001(5) 0.031(6)
F121 0.055(5) 0.118(7) 0.025(4) 0.009(4) 0.000(4) -0.006(5)
F122 0.090(6) 0.059(6) 0.067(6) -0.007(5) 0.018(5) -0.009(5)
F123 0.112(8) 0.039(4) 0.090(5) 0.031(4) 0.012(6) -0.007(5)
F124 0.055(6) 0.057(6) 0.108(7) 0.001(6) -0.039(6) -0.007(5)
C201 0.024(2) 0.037(2) 0.027(2) 0.0113(19) 0.0024(16) 0.0044(19)
C202 0.028(2) 0.041(3) 0.032(2) 0.012(2) 0.0056(18) 0.007(2)
C203 0.028(2) 0.039(3) 0.031(2) 0.008(2) -0.0023(18) 0.002(2)
C204 0.035(2) 0.048(3) 0.027(2) 0.006(2) 0.0018(19) 0.014(2)
C205 0.029(2) 0.049(3) 0.030(2) 0.015(2) 0.0049(18) 0.010(2)
C206 0.030(2) 0.041(3) 0.029(2) 0.010(2) 0.0068(18) 0.003(2)
C207 0.039(3) 0.042(3) 0.054(3) 0.008(3) 0.008(2) 0.006(2)
C208 0.050(3) 0.057(4) 0.046(3) 0.017(3) 0.021(3) 0.017(3)
C209 0.026(2) 0.035(2) 0.030(2) 0.0084(19) 0.0038(17) 0.0084(19)
C210 0.031(2) 0.041(3) 0.038(2) 0.017(2) 0.0032(19) 0.005(2)
C211 0.039(3) 0.052(3) 0.036(2) 0.021(2) 0.004(2) 0.006(2)
C212 0.037(3) 0.054(3) 0.037(3) 0.014(2) -0.006(2) 0.007(2)
C213 0.031(2) 0.039(3) 0.040(3) 0.010(2) -0.0010(19) 0.002(2)
C214 0.034(2) 0.040(3) 0.036(2) 0.015(2) 0.0057(19) 0.008(2)
C215 0.061(3) 0.095(3) 0.060(3) 0.041(3) 0.003(2) 0.004(3)
C216 0.047(2) 0.072(3) 0.065(3) 0.033(2) -0.003(2) 0.000(2)
C217 0.026(2) 0.032(2) 0.033(2) 0.0182(19) 0.0072(17) 0.0032(18)
C218 0.033(2) 0.032(2) 0.032(2) 0.0124(19) 0.0051(18) 0.0025(19)
C219 0.026(2) 0.034(2) 0.047(3) 0.019(2) -0.0008(19) -0.0011(19)
C220 0.023(2) 0.050(3) 0.065(3) 0.027(3) 0.018(2) 0.008(2)
C221 0.037(3) 0.051(3) 0.045(3) 0.022(2) 0.017(2) 0.010(2)
C222 0.030(2) 0.042(3) 0.033(2) 0.014(2) 0.0059(18) 0.005(2)
C223 0.036(3) 0.039(3) 0.064(4) 0.020(3) 0.001(2) -0.001(2)
C224 0.059(3) 0.079(3) 0.062(3) 0.023(2) 0.034(2) 0.019(2)
C225 0.0152(19) 0.044(3) 0.030(2) 0.012(2) 0.0044(16) 0.0046(18)
C226 0.018(2) 0.045(3) 0.031(2) 0.013(2) 0.0049(17) 0.0035(19)
C227 0.022(2) 0.055(3) 0.037(2) 0.024(2) 0.0058(18) 0.003(2)
C228 0.022(2) 0.046(3) 0.053(3) 0.030(2) 0.006(2) 0.004(2)
C229 0.024(2) 0.039(3) 0.044(3) 0.016(2) 0.0035(19) 0.0017(19)
C230 0.027(2) 0.040(3) 0.031(2) 0.013(2) 0.0029(17) 0.0002(19)
C231 0.052(3) 0.066(3) 0.046(2) 0.030(2) 0.002(2) 0.010(2)
C232 0.053(3) 0.042(2) 0.060(3) 0.014(2) 0.001(2) 0.001(2)
C315 0.061(3) 0.095(3) 0.060(3) 0.041(3) 0.003(2) 0.004(3)
C316 0.047(2) 0.072(3) 0.065(3) 0.033(2) -0.003(2) 0.000(2)
C324 0.059(3) 0.079(3) 0.062(3) 0.023(2) 0.034(2) 0.019(2)
C331 0.052(3) 0.066(3) 0.046(2) 0.030(2) 0.002(2) 0.010(2)
C332 0.053(3) 0.042(2) 0.060(3) 0.014(2) 0.001(2) 0.001(2)
B200 0.026(2) 0.034(3) 0.028(2) 0.012(2) 0.0041(19) 0.002(2)

loop_
_atom_type_symbol
_atom_type_description
_atom_type_scat_dispersion_real
_atom_type_scat_dispersion_imag
_atom_type_scat_source
C C 0.0033 0.0016 'International Tables Vol C Tables 4.2.6.8 and 6.1.1.4'
H H 0.0000 0.0000 'International Tables Vol C Tables 4.2.6.8 and 6.1.1.4'
B B 0.0013 0.0007 'International Tables Vol C Tables 4.2.6.8 and 6.1.1.4'
F F 0.0171 0.0103 'International Tables Vol C Tables 4.2.6.8 and 6.1.1.4'
N N 0.0061 0.0033 'International Tables Vol C Tables 4.2.6.8 and 6.1.1.4'
O O 0.0106 0.0060 'International Tables Vol C Tables 4.2.6.8 and 6.1.1.4'
Rh Rh -1.1178 0.9187 'International Tables Vol C Tables 4.2.6.8 and 6.1.1.4'

loop_
_geom_angle_atom_site_label_1
_geom_angle_atom_site_label_2
_geom_angle_atom_site_label_3
_geom_angle
C2 Rh1 C4 86.3(4)
C2 Rh1 C19 86.5(4)
C2 Rh1 C34 179.5(4)
C2A Rh1 C4 90.5(3)
C2A Rh1 C19 82.6(3)
C2A Rh1 C34 169.5(5)
C2B Rh1 C4 82.3(8)
C2B Rh1 C19 90.6(8)
C2B Rh1 C34 169.5(5)
C4 Rh1 C19 172.85(16)
C4 Rh1 C34 93.28(15)
C19 Rh1 C34 93.85(15)
C6 O11 C10 103.4(3)
C7 O14 C13 103.0(3)
C21 O26 C25 103.8(3)
C22 O29 C28 102.8(3)
C36 O41 C40 103.0(3)
C37 O44 C43 104.9(4)
C4 N5 C6 112.4(3)
C4 N5 C9 139.5(3)
C6 N5 C9 106.8(3)
C4 N8 C7 113.4(4)
C4 N8 C12 136.9(4)
C7 N8 C12 109.6(3)
C19 N20 C21 112.5(3)
C19 N20 C24 138.4(3)
C21 N20 C24 105.9(3)
C19 N23 C22 113.5(3)
C19 N23 C27 137.1(3)
C22 N23 C27 109.4(3)
C34 N35 C36 113.7(3)
C34 N35 C39 139.3(4)
C36 N35 C39 106.7(3)
C34 N38 C42 139.2(4)
C37 N38 C34 113.6(3)
C37 N38 C42 107.2(3)
O3 C2 Rh1 178.9(7)
O3A C2A Rh1 173.9(14)
O3B C2B Rh1 174.8(14)
N5 C4 Rh1 129.4(3)
N8 C4 Rh1 129.7(3)
N8 C4 N5 101.0(3)
O11 C6 N5 113.3(4)
C7 C6 O11 140.2(4)
C7 C6 N5 106.5(4)
O14 C7 N8 112.9(4)
C6 C7 O14 140.3(4)
C6 C7 N8 106.7(3)
N5 C9 C10 97.0(3)
N5 C9 C15 109.6(4)
N5 C9 C16 113.7(4)
C15 C9 C10 109.3(4)
C15 C9 C16 113.0(4)
C16 C9 C10 113.1(4)
O11 C10 C9 105.8(4)
O11 C10 H10A 110.6
O11 C10 H10B 110.6
C9 C10 H10A 110.6
C9 C10 H10B 110.6
H10A C10 H10B 108.7
N8 C12 C13 98.0(4)
N8 C12 C17 110.3(4)
N8 C12 C18 110.6(4)
C17 C12 C13 111.4(4)
C17 C12 C18 114.3(4)
C18 C12 C13 111.1(4)
O14 C13 C12 107.0(4)
O14 C13 H13A 110.3
O14 C13 H13B 110.3
C12 C13 H13A 110.3
C12 C13 H13B 110.3
H13A C13 H13B 108.6
C9 C15 H15A 109.5
C9 C15 H15B 109.5
C9 C15 H15C 109.5
H15A C15 H15B 109.5
H15A C15 H15C 109.5
H15B C15 H15C 109.5
C9 C16 H16A 109.5
C9 C16 H16B 109.5
C9 C16 H16C 109.5
H16A C16 H16B 109.5
H16A C16 H16C 109.5
H16B C16 H16C 109.5
C12 C17 H17A 109.5
C12 C17 H17B 109.5
C12 C17 H17C 109.5
H17A C17 H17B 109.5
H17A C17 H17C 109.5
H17B C17 H17C 109.5
C12 C18 H18A 109.5
C12 C18 H18B 109.5
C12 C18 H18C 109.5
H18A C18 H18B 109.5
H18A C18 H18C 109.5
H18B C18 H18C 109.5
N20 C19 Rh1 129.9(3)
N23 C19 Rh1 129.0(3)
N23 C19 N20 101.0(3)
O26 C21 N20 113.7(4)
C22 C21 O26 139.5(4)
C22 C21 N20 106.7(4)
O29 C22 N23 112.9(4)
C21 C22 O29 140.7(4)
C21 C22 N23 106.4(4)
N20 C24 C25 96.7(3)
N20 C24 C30 108.7(4)
N20 C24 C31 115.8(4)
C30 C24 C25 109.3(4)
C31 C24 C25 113.0(4)
C31 C24 C30 112.3(4)
O26 C25 C24 104.7(3)
O26 C25 H25 127.6
C24 C25 H25 127.7
N23 C27 C28 97.8(3)
N23 C27 C32 110.9(4)
N23 C27 C33 111.7(4)
C32 C27 C28 111.6(4)
C33 C27 C28 110.6(4)
C33 C27 C32 113.3(4)
O29 C28 C27 106.1(3)
O29 C28 H28A 110.5
O29 C28 H28B 110.5
C27 C28 H28A 110.5
C27 C28 H28B 110.5
H28A C28 H28B 108.7
C24 C30 H30A 109.5
C24 C30 H30B 109.5
C24 C30 H30C 109.5
H30A C30 H30B 109.5
H30A C30 H30C 109.5
H30B C30 H30C 109.5
C24 C31 H31A 109.5
C24 C31 H31B 109.5
C24 C31 H31C 109.5
H31A C31 H31B 109.5
H31A C31 H31C 109.5
H31B C31 H31C 109.5
C27 C32 H32A 109.5
C27 C32 H32B 109.5
C27 C32 H32C 109.5
H32A C32 H32B 109.5
H32A C32 H32C 109.5
H32B C32 H32C 109.5
C27 C33 H33A 109.5
C27 C33 H33B 109.5
C27 C33 H33C 109.5
H33A C33 H33B 109.5
H33A C33 H33C 109.5
H33B C33 H33C 109.5
N35 C34 Rh1 128.6(3)
N35 C34 N38 100.0(3)
N38 C34 Rh1 131.3(3)
O41 C36 N35 114.6(4)
C37 C36 O41 139.8(4)
C37 C36 N35 105.7(4)
O44 C37 N38 114.8(4)
C36 C37 O44 138.2(5)
C36 C37 N38 107.0(4)
N35 C39 C40 98.1(3)
N35 C39 C45 110.4(3)
N35 C39 C46 112.6(4)
C45 C39 C40 109.8(4)
C46 C39 C40 111.8(4)
C46 C39 C45 113.1(4)
O41 C40 C39 106.5(4)
O41 C40 H40A 110.4
O41 C40 H40B 110.4
C39 C40 H40A 110.4
C39 C40 H40B 110.4
H40A C40 H40B 108.6
N38 C42 C43 100.3(4)
N38 C42 C48 105.0(6)
N38 C42 C147 106.4(6)
C43 C42 C48 107.9(4)
C43 C42 C147 106.2(5)
C47 C42 N38 115.5(6)
C47 C42 C43 116.9(5)
C47 C42 C48 110.2(6)
C148 C42 N38 119.7(6)
C148 C42 C43 114.3(5)
C148 C42 C147 108.9(6)
O44 C43 C42 107.7(4)
O44 C43 H43A 110.2
O44 C43 H43B 110.2
C42 C43 H43A 110.2
C42 C43 H43B 110.2
H43A C43 H43B 108.5
C39 C45 H45A 109.5
C39 C45 H45B 109.5
C39 C45 H45C 109.5
H45A C45 H45B 109.5
H45A C45 H45C 109.5
H45B C45 H45C 109.5
C39 C46 H46A 109.5
C39 C46 H46B 109.5
C39 C46 H46C 109.5
H46A C46 H46B 109.5
H46A C46 H46C 109.5
H46B C46 H46C 109.5
C42 C47 H47A 109.5
C42 C47 H47B 109.5
C42 C47 H47C 109.5
H47A C47 H47B 109.5
H47A C47 H47C 109.5
H47B C47 H47C 109.5
C42 C48 H48A 109.5
C42 C48 H48B 109.5
C42 C48 H48C 109.5
H48A C48 H48B 109.5
H48A C48 H48C 109.5
H48B C48 H48C 109.5
C42 C147 H14A 109.5
C42 C147 H14B 109.5
C42 C147 H14C 109.5
H14A C147 H14B 109.5
H14A C147 H14C 109.5
H14B C147 H14C 109.5
C42 C148 H14D 109.5
C42 C148 H14E 109.5
C42 C148 H14F 109.5
H14D C148 H14E 109.5
H14D C148 H14F 109.5
H14E C148 H14F 109.5
C202 C201 C206 115.5(4)
C202 C201 B200 121.7(4)
C206 C201 B200 122.4(4)
C201 C202 H202 118.7
C203 C202 C201 122.5(4)
C203 C202 H202 118.7
C202 C203 C204 120.9(4)
C202 C203 C207 120.0(4)
C204 C203 C207 119.1(4)
C203 C204 H204 121.0
C205 C204 C203 118.0(4)
C205 C204 H204 121.0
C204 C205 C206 120.6(4)
C204 C205 C208 119.8(4)
C206 C205 C208 119.5(4)
C201 C206 H206 118.8
C205 C206 C201 122.5(4)
C205 C206 H206 118.8
F1 C207 F2 102.3(10)
F1 C207 C203 114.7(8)
F2 C207 C203 112.1(10)
F3 C207 F1 104.5(10)
F3 C207 F2 107.6(11)
F3 C207 C203 114.6(9)
F101 C207 C203 113.3(11)
F102 C207 F101 107.2(13)
F102 C207 C203 110.6(10)
F103 C207 F101 105.4(13)
F103 C207 F102 105.0(12)
F103 C207 C203 114.7(12)
F4 C208 C205 110.7(7)
F5 C208 F4 103.3(8)
F5 C208 F6 110.9(12)
F5 C208 C205 113.9(7)
F6 C208 F4 104.1(9)
F6 C208 C205 113.1(11)
F104 C208 C205 109.9(8)
F105 C208 F104 101.5(14)
F105 C208 C205 113.7(15)
F106 C208 F104 106.4(10)
F106 C208 F105 108.0(16)
F106 C208 C205 116.1(10)
C210 C209 C214 115.3(4)
C210 C209 B200 123.1(4)
C214 C209 B200 121.3(4)
C209 C210 H210 118.4
C209 C210 C211 123.2(4)
C211 C210 H210 118.4
C210 C211 C215 118.1(4)
C210 C211 C315 121.5(7)
C212 C211 C210 120.0(4)
C212 C211 C215 121.7(4)
C212 C211 C315 118.3(6)
C211 C212 H212 120.7
C213 C212 C211 118.7(4)
C213 C212 H212 120.7
C212 C213 C214 120.7(4)
C212 C213 C216 119.2(4)
C212 C213 C316 123.1(5)
C214 C213 C216 120.1(4)
C214 C213 C316 115.8(5)
C209 C214 H214 119.0
C213 C214 C209 122.0(4)
C213 C214 H214 119.0
F7 C215 F8 104.4(5)
F7 C215 C211 113.4(5)
F8 C215 C211 113.5(5)
F9 C215 F7 105.0(6)
F9 C215 F8 107.1(5)
F9 C215 C211 112.7(5)
F10 C216 C213 112.7(5)
F11 C216 F10 105.9(5)
F11 C216 C213 111.7(5)
F12 C216 F10 106.2(6)
F12 C216 F11 107.1(5)
F12 C216 C213 112.8(5)
C218 C217 B200 121.7(4)
C222 C217 C218 115.9(4)
C222 C217 B200 122.1(4)
C217 C218 H218 119.3
C219 C218 C217 121.4(4)
C219 C218 H218 119.3
C218 C219 C223 121.2(4)
C220 C219 C218 120.9(4)
C220 C219 C223 117.9(4)
C219 C220 H220 120.7
C221 C220 C219 118.6(4)
C221 C220 H220 120.7
C220 C221 C222 120.6(4)
C220 C221 C224 120.5(4)
C220 C221 C324 118.5(6)
C222 C221 C224 119.0(4)
C222 C221 C324 120.4(6)
C217 C222 H222 118.7
C221 C222 C217 122.6(4)
C221 C222 H222 118.7
F13 C223 C219 111.4(4)
F14 C223 F13 104.4(4)
F14 C223 C219 111.5(4)
F15 C223 F13 107.2(4)
F15 C223 F14 107.3(4)
F15 C223 C219 114.5(4)
F16 C224 F17 107.1(5)
F16 C224 C221 113.4(5)
F17 C224 C221 112.0(4)
F18 C224 F16 104.1(5)
F18 C224 F17 105.6(5)
F18 C224 C221 113.9(4)
C226 C225 B200 122.3(4)
C230 C225 C226 114.6(4)
C230 C225 B200 122.6(4)
C225 C226 H226 118.8
C227 C226 C225 122.4(4)
C227 C226 H226 118.8
C226 C227 C231 122.5(4)
C226 C227 C331 115.1(5)
C228 C227 C226 121.0(4)
C228 C227 C231 116.4(4)
C228 C227 C331 123.8(5)
C227 C228 H228 120.8
C227 C228 C229 118.4(4)
C229 C228 H228 120.8
C228 C229 C232 119.0(4)
C228 C229 C332 120.9(5)
C230 C229 C228 119.6(4)
C230 C229 C232 121.4(4)
C230 C229 C332 119.3(5)
C225 C230 H230 118.1
C229 C230 C225 123.8(4)
C229 C230 H230 118.1
F19 C231 C227 114.1(5)
F20 C231 F19 106.1(6)
F20 C231 C227 112.4(5)
F21 C231 F19 104.0(5)
F21 C231 F20 105.8(6)
F21 C231 C227 113.6(5)
F22 C232 F23 105.4(6)
F22 C232 F24 105.1(6)
F22 C232 C229 114.0(5)
F23 C232 F24 104.7(6)
F23 C232 C229 113.5(5)
F24 C232 C229 113.2(5)
F107 C315 F109 105.8(8)
F107 C315 C211 113.6(7)
F108 C315 F107 105.2(8)
F108 C315 F109 105.1(8)
F108 C315 C211 113.6(7)
F109 C315 C211 112.8(7)
F110 C316 F111 106.6(7)
F110 C316 F112 106.8(7)
F110 C316 C213 112.8(7)
F111 C316 F112 105.7(7)
F111 C316 C213 112.5(7)
F112 C316 C213 112.0(7)
F116 C324 F118 104.8(8)
F116 C324 C221 113.4(7)
F117 C324 F116 105.5(8)
F117 C324 F118 105.4(8)
F117 C324 C221 112.8(7)
F118 C324 C221 114.1(7)
F119 C331 F121 102.4(6)
F119 C331 C227 115.1(6)
F120 C331 F119 105.9(6)
F120 C331 F121 105.1(6)
F120 C331 C227 113.5(6)
F121 C331 C227 113.7(6)
F122 C332 C229 113.5(6)
F123 C332 F122 104.8(6)
F123 C332 C229 112.9(6)
F124 C332 F122 105.7(6)
F124 C332 F123 105.9(6)
F124 C332 C229 113.2(6)
C201 B200 C217 112.9(4)
C209 B200 C201 103.4(3)
C209 B200 C217 112.0(3)
C225 B200 C201 113.7(3)
C225 B200 C209 111.2(3)
C225 B200 C217 103.9(3)

loop_
_geom_bond_atom_site_label_1
_geom_bond_atom_site_label_2
_geom_bond_distance
Rh1 C2 1.825(6)
Rh1 C2A 1.828(7)
Rh1 C2B 1.823(7)
Rh1 C4 2.072(4)
Rh1 C19 2.075(4)
Rh1 C34 2.176(4)
O3 C2 1.146(6)
O3A C2A 1.151(8)
O3B C2B 1.148(8)
O11 C6 1.352(5)
O11 C10 1.453(6)
O14 C7 1.358(5)
O14 C13 1.463(6)
O26 C21 1.355(5)
O26 C25 1.457(5)
O29 C22 1.359(5)
O29 C28 1.464(6)
O41 C36 1.346(5)
O41 C40 1.445(6)
O44 C37 1.350(5)
O44 C43 1.432(6)
N5 C4 1.379(5)
N5 C6 1.388(5)
N5 C9 1.500(5)
N8 C4 1.361(5)
N8 C7 1.377(5)
N8 C12 1.491(5)
N20 C19 1.375(5)
N20 C21 1.386(5)
N20 C24 1.507(5)
N23 C19 1.357(5)
N23 C22 1.382(5)
N23 C27 1.481(5)
N35 C34 1.377(5)
N35 C36 1.386(5)
N35 C39 1.493(5)
N38 C34 1.384(5)
N38 C37 1.368(6)
N38 C42 1.496(5)
C6 C7 1.323(6)
C9 C10 1.526(6)
C9 C15 1.514(7)
C9 C16 1.519(7)
C10 H10A 0.9900
C10 H10B 0.9900
C12 C13 1.537(6)
C12 C17 1.500(7)
C12 C18 1.518(7)
C13 H13A 0.9900
C13 H13B 0.9900
C15 H15A 0.9800
C15 H15B 0.9800
C15 H15C 0.9800
C16 H16A 0.9800
C16 H16B 0.9800
C16 H16C 0.9800
C17 H17A 0.9800
C17 H17B 0.9800
C17 H17C 0.9800
C18 H18A 0.9800
C18 H18B 0.9800
C18 H18C 0.9800
C21 C22 1.321(6)
C24 C25 1.545(6)
C24 C30 1.522(7)
C24 C31 1.511(6)
C25 H25 0.9500
C27 C28 1.548(6)
C27 C32 1.507(7)
C27 C33 1.505(7)
C28 H28A 0.9900
C28 H28B 0.9900
C30 H30A 0.9800
C30 H30B 0.9800
C30 H30C 0.9800
C31 H31A 0.9800
C31 H31B 0.9800
C31 H31C 0.9800
C32 H32A 0.9800
C32 H32B 0.9800
C32 H32C 0.9800
C33 H33A 0.9800
C33 H33B 0.9800
C33 H33C 0.9800
C36 C37 1.340(6)
C39 C40 1.531(7)
C39 C45 1.517(6)
C39 C46 1.503(7)
C40 H40A 0.9900
C40 H40B 0.9900
C42 C43 1.523(7)
C42 C47 1.478(7)
C42 C48 1.564(7)
C42 C147 1.574(7)
C42 C148 1.492(7)
C43 H43A 0.9900
C43 H43B 0.9900
C45 H45A 0.9800
C45 H45B 0.9800
C45 H45C 0.9800
C46 H46A 0.9800
C46 H46B 0.9800
C46 H46C 0.9800
C47 H47A 0.9800
C47 H47B 0.9800
C47 H47C 0.9800
C48 H48A 0.9800
C48 H48B 0.9800
C48 H48C 0.9800
C147 H14A 0.9800
C147 H14B 0.9800
C147 H14C 0.9800
C148 H14D 0.9800
C148 H14E 0.9800
C148 H14F 0.9800
F1 C207 1.354(18)
F2 C207 1.356(18)
F3 C207 1.294(18)
F4 C208 1.383(12)
F5 C208 1.291(12)
F6 C208 1.34(2)
F7 C215 1.331(6)
F8 C215 1.332(5)
F9 C215 1.330(6)
F10 C216 1.324(6)
F11 C216 1.320(6)
F12 C216 1.308(6)
F13 C223 1.347(6)
F14 C223 1.338(5)
F15 C223 1.313(6)
F16 C224 1.322(5)
F17 C224 1.324(6)
F18 C224 1.319(6)
F19 C231 1.319(6)
F20 C231 1.316(6)
F21 C231 1.316(6)
F22 C232 1.321(6)
F23 C232 1.324(6)
F24 C232 1.327(6)
F101 C207 1.35(2)
F102 C207 1.31(2)
F103 C207 1.28(2)
F104 C208 1.397(19)
F105 C208 1.29(3)
F106 C208 1.26(2)
F107 C315 1.332(8)
F108 C315 1.331(8)
F109 C315 1.332(8)
F110 C316 1.313(7)
F111 C316 1.315(7)
F112 C316 1.321(7)
F116 C324 1.322(8)
F117 C324 1.321(8)
F118 C324 1.323(8)
F119 C331 1.321(7)
F120 C331 1.315(7)
F121 C331 1.327(7)
F122 C332 1.324(7)
F123 C332 1.319(7)
F124 C332 1.316(7)
C201 C202 1.390(6)
C201 C206 1.402(6)
C201 B200 1.641(6)
C202 H202 0.9500
C202 C203 1.377(6)
C203 C204 1.391(6)
C203 C207 1.491(7)
C204 H204 0.9500
C204 C205 1.375(7)
C205 C206 1.387(6)
C205 C208 1.491(7)
C206 H206 0.9500
C209 C210 1.379(6)
C209 C214 1.410(6)
C209 B200 1.641(6)
C210 H210 0.9500
C210 C211 1.389(6)
C211 C212 1.383(7)
C211 C215 1.486(8)
C211 C315 1.485(11)
C212 H212 0.9500
C212 C213 1.373(6)
C213 C214 1.391(6)
C213 C216 1.501(8)
C213 C316 1.500(10)
C214 H214 0.9500
C217 C218 1.405(6)
C217 C222 1.387(6)
C217 B200 1.642(6)
C218 H218 0.9500
C218 C219 1.387(6)
C219 C220 1.380(6)
C219 C223 1.499(6)
C220 H220 0.9500
C220 C221 1.370(7)
C221 C222 1.382(6)
C221 C224 1.491(7)
C221 C324 1.490(11)
C222 H222 0.9500
C225 C226 1.401(6)
C225 C230 1.394(6)
C225 B200 1.631(6)
C226 H226 0.9500
C226 C227 1.385(6)
C227 C228 1.373(6)
C227 C231 1.479(7)
C227 C331 1.486(8)
C228 H228 0.9500
C228 C229 1.390(6)
C229 C230 1.380(6)
C229 C232 1.480(8)
C229 C332 1.477(9)
C230 H230 0.9500

loop_
_platon_squeeze_void_nr
_platon_squeeze_void_average_x
_platon_squeeze_void_average_y
_platon_squeeze_void_average_z
_platon_squeeze_void_volume
_platon_squeeze_void_count_electrons
_platon_squeeze_void_content
1 0.000 0.500 0.000 201 26 ' '
2 0.101 0.816 0.908 19 1 ' '
3 0.208 0.890 0.006 7 0 ' '
4 0.471 0.361 0.737 9 0 ' '
5 0.528 0.638 0.263 9 0 ' '
6 0.799 0.116 0.000 7 0 ' '
7 0.903 0.186 0.097 18 1 ' '
